data_4085250
loop_
_publ_author_name
'Goodwin, Conrad A. P.'
'Joslin, Kristian C.'
'Lockyer, Selena J.'
'Formanuik, Alasdair'
'Morris, Gareth A.'
'Ortu, Fabrizio'
'Vitorica-Yrezabal, I\~nigo. J.'
'Mills, David P.'

_publ_section_title
;
 Homoleptic Trigonal Planar Lanthanide Complexes Stabilized by Superbulky
 Silylamide Ligands
;
_journal_issue 11
_journal_name_full Organometallics
_journal_page_first 2314
_journal_paper_doi 10.1021/om501123e
_journal_volume 34
_journal_year 2015
_chemical_formula_moiety 'C30 H66 K N O3 Si2'
_chemical_formula_sum 'C30 H66 K N O3 Si2'
_chemical_formula_weight 584.11
_space_group_crystal_system monoclinic
_space_group_IT_number 14
_space_group_name_Hall '-P 2yn'
_space_group_name_H-M_alt 'P 1 21/n 1'
_symmetry_space_group_name_Hall '-P 2yn'
_symmetry_space_group_name_H-M 'P 1 21/n 1'
_atom_sites_solution_hydrogens geom
_audit_creation_date 2014-08-07
_audit_creation_method
;
Olex2 1.2
(compiled 2014.05.21 svn.r2940 for OlexSys, GUI svn.r4846)
;
_cell_angle_alpha 90
_cell_angle_beta 95.585(5)
_cell_angle_gamma 90
_cell_formula_units_Z 4
_cell_length_a 8.9958(5)
_cell_length_b 22.5304(15)
_cell_length_c 17.8861(11)
_cell_measurement_reflns_used 2130
_cell_measurement_temperature 150.02(11)
_cell_measurement_theta_max 21.3860
_cell_measurement_theta_min 3.4950
_cell_volume 3607.9(4)
_computing_cell_refinement
;
CrysAlisPro, Agilent Technologies,
Version 1.171.36.32 (release 02-08-2013 CrysAlis171 .NET)
(compiled Aug  2 2013,16:46:58)
;
_computing_data_collection
;
CrysAlisPro, Agilent Technologies,
Version 1.171.36.32 (release 02-08-2013 CrysAlis171 .NET)
(compiled Aug  2 2013,16:46:58)
;
_computing_data_reduction
;
CrysAlisPro, Agilent Technologies,
Version 1.171.36.32 (release 02-08-2013 CrysAlis171 .NET)
(compiled Aug  2 2013,16:46:58)
;
_computing_molecular_graphics 'Olex2 (Dolomanov et al., 2009)'
_computing_publication_material 'Olex2 (Dolomanov et al., 2009)'
_computing_structure_refinement 'ShelXL (Sheldrick, 2008)'
_diffrn_ambient_temperature 150.02(11)
_diffrn_detector_area_resol_mean 16.1428
_diffrn_measured_fraction_theta_full 0.997
_diffrn_measured_fraction_theta_max 0.867
_diffrn_measurement_details
;
  1 omega  -20.00   25.00   1.0000   85.0000
omega____ theta____ kappa____ phi______ frames
    -      -18.8628  -99.0000    0.0000 45

  2 omega  -40.00   50.00   1.0000   85.0000
omega____ theta____ kappa____ phi______ frames
    -      -18.8628   57.0000    0.0000 90

  3 omega  -12.00   91.00   1.0000   85.0000
omega____ theta____ kappa____ phi______ frames
    -       19.6440   77.0000 -120.0000 103

  4 omega  -12.00   91.00   1.0000   85.0000
omega____ theta____ kappa____ phi______ frames
    -       19.6440   77.0000  120.0000 103
;
_diffrn_measurement_device_type 'SuperNova, Single source at offset, Eos'
_diffrn_measurement_method '\w scans'
_diffrn_orient_matrix_UB_11 -0.0417381000
_diffrn_orient_matrix_UB_12 -0.0009335000
_diffrn_orient_matrix_UB_13 0.0316147000
_diffrn_orient_matrix_UB_21 0.0022634000
_diffrn_orient_matrix_UB_22 -0.0314633000
_diffrn_orient_matrix_UB_23 -0.0004770000
_diffrn_orient_matrix_UB_31 0.0672785000
_diffrn_orient_matrix_UB_32 0.0005261000
_diffrn_orient_matrix_UB_33 0.0242741000
_diffrn_radiation_monochromator mirror
_diffrn_radiation_type MoK\a
_diffrn_radiation_wavelength 0.71073
_diffrn_reflns_av_R_equivalents 0.1142
_diffrn_reflns_av_unetI/netI 0.1598
_diffrn_reflns_Laue_measured_fraction_full 0.930
_diffrn_reflns_Laue_measured_fraction_max 0.998
_diffrn_reflns_limit_h_max 6
_diffrn_reflns_limit_h_min -10
_diffrn_reflns_limit_k_max 26
_diffrn_reflns_limit_k_min -27
_diffrn_reflns_limit_l_max 21
_diffrn_reflns_limit_l_min -20
_diffrn_reflns_number 20543
_diffrn_reflns_point_group_measured_fraction_full 0.930
_diffrn_reflns_point_group_measured_fraction_max 0.998
_diffrn_reflns_theta_full 26.000
_diffrn_reflns_theta_max 25.350
_diffrn_reflns_theta_min 2.944
_diffrn_source 'SuperNova (Mo) X-ray Source'
_exptl_absorpt_coefficient_mu 0.241
_exptl_absorpt_correction_T_max 1.000
_exptl_absorpt_correction_T_min 0.677
_exptl_absorpt_correction_type gaussian
_exptl_absorpt_process_details
;
CrysAlisPro, Agilent Technologies,
Version 1.171.36.32 (release 02-08-2013 CrysAlis171 .NET)
(compiled Aug  2 2013,16:46:58)
Numerical absorption correction based on gaussian integration over
            a multifaceted crystal model
;
_exptl_crystal_colour 'clear light colourless'
_exptl_crystal_colour_lustre clear
_exptl_crystal_colour_modifier light
_exptl_crystal_colour_primary colourless
_exptl_crystal_density_diffrn 1.075
_exptl_crystal_description
;
;
_exptl_crystal_F_000 1296
_exptl_crystal_size_max 0.554
_exptl_crystal_size_mid 0.2594
_exptl_crystal_size_min 0.0743
_refine_diff_density_max 0.633
_refine_diff_density_min -0.297
_refine_diff_density_rms 0.060
_refine_ls_extinction_method none
_refine_ls_goodness_of_fit_ref 0.977
_refine_ls_hydrogen_treatment constr
_refine_ls_matrix_type full
_refine_ls_number_parameters 429
_refine_ls_number_reflns 6589
_refine_ls_number_restraints 283
_refine_ls_restrained_S_all 0.972
_refine_ls_R_factor_all 0.1787
_refine_ls_R_factor_gt 0.0753
_refine_ls_shift/su_max 0.000
_refine_ls_shift/su_mean 0.000
_refine_ls_structure_factor_coef Fsqd
_refine_ls_weighting_details 'w=1/[\s^2^(Fo^2^)+(0.0700P)^2^] where P=(Fo^2^+2Fc^2^)/3'
_refine_ls_weighting_scheme calc
_refine_ls_wR_factor_gt 0.1550
_refine_ls_wR_factor_ref 0.2056
_reflns_Friedel_coverage 0.000
_reflns_number_gt 3021
_reflns_number_total 6589
_reflns_threshold_expression 'I > 2\s(I)'
_cod_data_source_file om501123e_si_002.cif
_cod_data_source_block 8
_cod_depositor_comments 'Adding full bibliography for 4085243--4085254.cif.'
_cod_database_code 4085250
_manchester_internal_archive_date 07/08/14
_manchester_internal_coll_client CAPG/DPM
_manchester_internal_coll_date 30/01/2014
_manchester_internal_coll_frame_method '\w scans'
_manchester_internal_coll_frame_time 85s
_manchester_internal_coll_frame_width 1
_manchester_internal_coll_name adpm22
_manchester_internal_coll_type custom
_manchester_internal_coll_user CAPG
_manchester_internal_process_date 17/03/2014
_manchester_internal_process_user CAPG
_manchester_internal_refinement_date 29/06/2014
_manchester_internal_refinement_user CAPG
_manchester_internal_solution_date 29/06/2014
_manchester_internal_solution_user CAPG
_manchester_internal_validation_date 07/08/14
_manchester_internal_validation_user 'Inigo J. Vitorica-Yrezabal'
_olex2_submission_special_instructions 'No special instructions were received'
_shelxl_version_number 2014/6
_chemical_oxdiff_formula 'K Si2 N C30 H60'
_shelx_space_group_comment
;
The symmetry employed for this shelxl refinement is uniquely defined
by the following loop, which should always be used as a source of
symmetry information in preference to the above space-group names.
They are only intended as comments.
;
_reflns_odcompleteness_completeness 99.70
_reflns_odcompleteness_iscentric 1
_reflns_odcompleteness_theta 26.32
_olex2_refinement_description
;
1. Fixed Uiso
 At 1.2 times of:
  All C(H) groups, All C(H,H) groups
 At 1.5 times of:
  All C(H,H,H) groups
2. Restrained distances
 C28A-C27A
 1.47 with sigma of 0.02
 C26B-C23C
 2.33 with sigma of 0.02
 C25B-C23C
 2.33 with sigma of 0.02
 C24B-C26B
 2.33 with sigma of 0.02
 C23B-C25A
 2.33 with sigma of 0.02
 C26A-C23B
 2.33 with sigma of 0.02
 C26A-C24A
 2.33 with sigma of 0.02
 C21-C22 \\sim C24A-C25A \\sim C24B-C25B
 with sigma of 0.02
 C20-C19 \\sim C24A-C23B \\sim C26A-C25A
 with sigma of 0.02
 O2B-C23B \\sim O2B-C26A
 with sigma of 0.02
 O2A-C23C \\sim O2A-C26B
 with sigma of 0.02
 K1-O2A \\sim K1-O2B
 with sigma of 0.02
3. Uiso/Uaniso restraints and constraints
C23B \\sim C26A \\sim C25A \\sim C24A \\sim C26B \\sim C25B \\sim C24B \\sim
C23C: within 1.7A with sigma of 0.04 and sigma for terminal atoms of 0.08
O2B \\sim O2A: within 1.7A with sigma of 0.04 and sigma for terminal atoms of
0.08
C27 \\sim C27A \\sim C28A \\sim C28 \\sim C29 \\sim C29A \\sim C30 \\sim C30A:
within 1.7A with sigma of 0.04 and sigma for terminal atoms of 0.08
4. Rigid body (RIGU) restrains
 C23B, C26A, C25A, C24A
 with sigma for 1-2 distances of 0.004 and sigma for 1-3 distances of 0.004
 O3, C30, C29, C28, C27
 with sigma for 1-2 distances of 0.004 and sigma for 1-3 distances of 0.004
 O3, C27A, C28A, C29A, C30A
 with sigma for 1-2 distances of 0.004 and sigma for 1-3 distances of 0.004
5. Others
 Sof(C27A)=Sof(H27C)=Sof(H27D)=Sof(C28A)=Sof(H28C)=Sof(H28D)=Sof(C29A)=
 Sof(H29C)=Sof(H29D)=Sof(C30A)=Sof(H30C)=Sof(H30D)=1-FVAR(1)
 Sof(C27)=Sof(H27A)=Sof(H27B)=Sof(C28)=Sof(H28A)=Sof(H28B)=Sof(C29)=Sof(H29A)=
 Sof(H29B)=Sof(C30)=Sof(H30A)=Sof(H30B)=FVAR(1)
 Sof(O2A)=Sof(C26B)=Sof(H26C)=Sof(H26D)=Sof(C25B)=Sof(H25C)=Sof(H25D)=
 Sof(C24B)=Sof(H24C)=Sof(H24D)=Sof(C23C)=Sof(H23C)=Sof(H23D)=1-FVAR(2)
 Sof(C23B)=Sof(H23A)=Sof(H23B)=Sof(C26A)=Sof(H26A)=Sof(H26B)=Sof(C25A)=
 Sof(H25A)=Sof(H25B)=Sof(C24A)=Sof(H24A)=Sof(H24B)=Sof(O2B)=FVAR(2)
6.a Ternary CH refined with riding coordinates:
 C1(H1), C4(H4), C7(H7), C10(H10), C13(H13), C16(H16)
6.b Secondary CH2 refined with riding coordinates:
 C19(H19A,H19B), C20(H20A,H20B), C21(H21A,H21B), C22(H22A,H22B), C23B(H23A,
 H23B), C26A(H26A,H26B), C27(H27A,H27B), C27A(H27C,H27D), C28(H28A,H28B),
 C28A(H28C,H28D), C29(H29A,H29B), C29A(H29C,H29D), C30(H30A,H30B), C30A(H30C,
 H30D), C25A(H25A,H25B), C24A(H24A,H24B), C26B(H26C,H26D), C25B(H25C,H25D),
 C24B(H24C,H24D), C23C(H23C,H23D)
6.c Idealised Me refined as rotating group:
 C2(H2A,H2B,H2C), C3(H3A,H3B,H3C), C5(H5A,H5B,H5C), C6(H6A,H6B,H6C), C8(H8A,
 H8B,H8C), C9(H9A,H9B,H9C), C11(H11A,H11B,H11C), C12(H12A,H12B,H12C), C14(H14A,
 H14B,H14C), C15(H15A,H15B,H15C), C17(H17A,H17B,H17C), C18(H18A,H18B,H18C)
;

loop_
_space_group_symop_operation_xyz
'x, y, z'
'-x+1/2, y+1/2, -z+1/2'
'-x, -y, -z'
'x-1/2, -y-1/2, z-1/2'

loop_
_atom_site_label
_atom_site_type_symbol
_atom_site_fract_x
_atom_site_fract_y
_atom_site_fract_z
_atom_site_U_iso_or_equiv
_atom_site_adp_type
_atom_site_occupancy
_atom_site_site_symmetry_order
_atom_site_calc_flag
_atom_site_refinement_flags_posn
_atom_site_refinement_flags_occupancy
_atom_site_disorder_assembly
_atom_site_disorder_group
C1 C 0.4308(5) 0.8135(2) 0.9096(2) 0.0447(13) Uani 1 1 d . . . .
H1 H 0.4611 0.7723 0.9025 0.054 Uiso 1 1 calc R . . .
C2 C 0.4667(5) 0.8254(2) 0.9940(2) 0.0651(16) Uani 1 1 d . . . .
H2A H 0.4286 0.8636 1.0062 0.098 Uiso 1 1 calc GR . . .
H2B H 0.5729 0.8246 1.0065 0.098 Uiso 1 1 calc GR . . .
H2C H 0.4210 0.7954 1.0222 0.098 Uiso 1 1 calc GR . . .
C3 C 0.2623(5) 0.8140(2) 0.8902(3) 0.0542(14) Uani 1 1 d . . . .
H3A H 0.2179 0.7831 0.9178 0.081 Uiso 1 1 calc GR . . .
H3B H 0.2397 0.8073 0.8373 0.081 Uiso 1 1 calc GR . . .
H3C H 0.2228 0.8517 0.9034 0.081 Uiso 1 1 calc GR . . .
C4 C 0.5344(5) 0.9410(2) 0.8678(3) 0.0526(14) Uani 1 1 d . . . .
H4 H 0.5747 0.9614 0.8258 0.063 Uiso 1 1 calc R . . .
C5 C 0.3736(5) 0.9650(2) 0.8687(3) 0.0634(16) Uani 1 1 d . . . .
H5A H 0.3297 0.9490 0.9111 0.095 Uiso 1 1 calc GR . . .
H5B H 0.3150 0.9535 0.8233 0.095 Uiso 1 1 calc GR . . .
H5C H 0.3762 1.0076 0.8721 0.095 Uiso 1 1 calc GR . . .
C6 C 0.6309(6) 0.9620(2) 0.9378(3) 0.0744(18) Uani 1 1 d . . . .
H6A H 0.6266 1.0045 0.9409 0.112 Uiso 1 1 calc GR . . .
H6B H 0.7324 0.9498 0.9348 0.112 Uiso 1 1 calc GR . . .
H6C H 0.5943 0.9450 0.9817 0.112 Uiso 1 1 calc GR . . .
C7 C 0.7431(5) 0.8362(2) 0.8723(3) 0.0538(14) Uani 1 1 d . . . .
H7 H 0.7664 0.8475 0.9250 0.065 Uiso 1 1 calc R . . .
C8 C 0.8526(5) 0.8687(2) 0.8270(3) 0.0649(16) Uani 1 1 d . . . .
H8A H 0.9527 0.8570 0.8442 0.097 Uiso 1 1 calc GR . . .
H8B H 0.8420 0.9107 0.8335 0.097 Uiso 1 1 calc GR . . .
H8C H 0.8321 0.8589 0.7748 0.097 Uiso 1 1 calc GR . . .
C9 C 0.7686(6) 0.7694(2) 0.8666(3) 0.0804(19) Uani 1 1 d . . . .
H9A H 0.7479 0.7570 0.8153 0.121 Uiso 1 1 calc GR . . .
H9B H 0.7033 0.7488 0.8972 0.121 Uiso 1 1 calc GR . . .
H9C H 0.8705 0.7603 0.8837 0.121 Uiso 1 1 calc GR . . .
C10 C 0.2311(5) 0.8668(2) 0.6380(3) 0.0489(13) Uani 1 1 d . . . .
H10 H 0.2173 0.8823 0.5866 0.059 Uiso 1 1 calc R . . .
C11 C 0.1671(5) 0.8040(2) 0.6364(3) 0.0763(18) Uani 1 1 d . . . .
H11A H 0.1771 0.7878 0.6862 0.114 Uiso 1 1 calc GR . . .
H11B H 0.2204 0.7796 0.6041 0.114 Uiso 1 1 calc GR . . .
H11C H 0.0634 0.8052 0.6177 0.114 Uiso 1 1 calc GR . . .
C12 C 0.1398(5) 0.9057(2) 0.6865(3) 0.0689(17) Uani 1 1 d . . . .
H12A H 0.0374 0.9061 0.6656 0.103 Uiso 1 1 calc GR . . .
H12B H 0.1786 0.9454 0.6877 0.103 Uiso 1 1 calc GR . . .
H12C H 0.1460 0.8900 0.7366 0.103 Uiso 1 1 calc GR . . .
C13 C 0.4924(5) 0.9506(2) 0.6581(3) 0.0499(13) Uani 1 1 d . . . .
H13 H 0.4623 0.9709 0.7026 0.060 Uiso 1 1 calc R . . .
C14 C 0.6606(6) 0.9618(2) 0.6590(3) 0.0720(18) Uani 1 1 d . . . .
H14A H 0.6945 0.9481 0.6128 0.108 Uiso 1 1 calc GR . . .
H14B H 0.7126 0.9408 0.7004 0.108 Uiso 1 1 calc GR . . .
H14C H 0.6801 1.0036 0.6644 0.108 Uiso 1 1 calc GR . . .
C15 C 0.4109(6) 0.9837(2) 0.5901(3) 0.0696(17) Uani 1 1 d . . . .
H15A H 0.4427 1.0244 0.5907 0.104 Uiso 1 1 calc GR . . .
H15B H 0.3050 0.9820 0.5932 0.104 Uiso 1 1 calc GR . . .
H15C H 0.4343 0.9652 0.5443 0.104 Uiso 1 1 calc GR . . .
C16 C 0.5284(5) 0.8211(2) 0.5983(2) 0.0471(13) Uani 1 1 d . . . .
H16 H 0.4780 0.7827 0.6004 0.056 Uiso 1 1 calc R . . .
C17 C 0.5024(6) 0.8402(2) 0.5163(3) 0.0696(17) Uani 1 1 d . . . .
H17A H 0.5565 0.8761 0.5091 0.104 Uiso 1 1 calc GR . . .
H17B H 0.3977 0.8469 0.5032 0.104 Uiso 1 1 calc GR . . .
H17C H 0.5365 0.8095 0.4848 0.104 Uiso 1 1 calc GR . . .
C18 C 0.6945(5) 0.8075(2) 0.6194(3) 0.0579(15) Uani 1 1 d . . . .
H18A H 0.7280 0.7792 0.5846 0.087 Uiso 1 1 calc GR . . .
H18B H 0.7077 0.7914 0.6693 0.087 Uiso 1 1 calc GR . . .
H18C H 0.7515 0.8434 0.6174 0.087 Uiso 1 1 calc GR . . .
C19 C 0.5363(8) 0.6495(3) 0.5755(3) 0.088(2) Uani 1 1 d . . . .
H19A H 0.6255 0.6731 0.5721 0.106 Uiso 1 1 calc R . . .
H19B H 0.4521 0.6705 0.5497 0.106 Uiso 1 1 calc R . . .
C20 C 0.5536(6) 0.5906(3) 0.5399(3) 0.0697(17) Uani 1 1 d . . . .
H20A H 0.6582 0.5809 0.5379 0.084 Uiso 1 1 calc R . . .
H20B H 0.5031 0.5896 0.4895 0.084 Uiso 1 1 calc R . . .
C21 C 0.4820(7) 0.5493(3) 0.5908(4) 0.0810(19) Uani 1 1 d . . . .
H21A H 0.3754 0.5465 0.5767 0.097 Uiso 1 1 calc R . . .
H21B H 0.5255 0.5100 0.5895 0.097 Uiso 1 1 calc R . . .
C22 C 0.5132(9) 0.5764(3) 0.6658(4) 0.116(3) Uani 1 1 d . . . .
H22A H 0.4365 0.5659 0.6980 0.140 Uiso 1 1 calc R . . .
H22B H 0.6094 0.5637 0.6894 0.140 Uiso 1 1 calc R . . .
C23B C 0.550(3) 0.5930(8) 0.8616(9) 0.100(6) Uani 0.521(15) 1 d D P A 2
H23A H 0.6510 0.5963 0.8480 0.120 Uiso 0.521(15) 1 calc R P A 2
H23B H 0.4902 0.5724 0.8214 0.120 Uiso 0.521(15) 1 calc R P A 2
C26A C 0.4488(17) 0.6537(5) 0.9476(6) 0.058(4) Uani 0.521(15) 1 d D P A 2
H26A H 0.3546 0.6744 0.9492 0.070 Uiso 0.521(15) 1 calc R P A 2
H26B H 0.5249 0.6749 0.9793 0.070 Uiso 0.521(15) 1 calc R P A 2
C27 C 0.1302(11) 0.6173(5) 0.7064(7) 0.091(4) Uani 0.609(8) 1 d . P B 1
H27A H 0.1878 0.5844 0.7290 0.110 Uiso 0.609(8) 1 calc R P B 1
H27B H 0.1571 0.6226 0.6556 0.110 Uiso 0.609(8) 1 calc R P B 1
C27A C 0.044(2) 0.6681(12) 0.6886(11) 0.132(6) Uani 0.391(8) 1 d D P B 2
H27C H 0.0779 0.6487 0.6448 0.158 Uiso 0.391(8) 1 calc R P B 2
H27D H 0.0200 0.7089 0.6750 0.158 Uiso 0.391(8) 1 calc R P B 2
C28 C -0.0298(11) 0.6042(5) 0.7047(7) 0.075(3) Uani 0.609(8) 1 d . P B 1
H28A H -0.0766 0.6023 0.6536 0.090 Uiso 0.609(8) 1 calc R P B 1
H28B H -0.0469 0.5672 0.7302 0.090 Uiso 0.609(8) 1 calc R P B 1
C28A C -0.088(3) 0.6392(15) 0.7075(13) 0.119(7) Uani 0.391(8) 1 d D P B 2
H28C H -0.1129 0.6055 0.6750 0.143 Uiso 0.391(8) 1 calc R P B 2
H28D H -0.1722 0.6664 0.7046 0.143 Uiso 0.391(8) 1 calc R P B 2
C29 C -0.0840(17) 0.6540(9) 0.7443(11) 0.130(6) Uani 0.609(8) 1 d . P B 1
H29A H -0.1540 0.6760 0.7101 0.156 Uiso 0.609(8) 1 calc R P B 1
H29B H -0.1380 0.6392 0.7848 0.156 Uiso 0.609(8) 1 calc R P B 1
C29A C -0.0442(18) 0.6200(9) 0.7867(10) 0.083(5) Uani 0.391(8) 1 d . P B 2
H29C H -0.1045 0.6405 0.8207 0.100 Uiso 0.391(8) 1 calc R P B 2
H29D H -0.0599 0.5777 0.7917 0.100 Uiso 0.391(8) 1 calc R P B 2
C30 C 0.0227(12) 0.6910(6) 0.7730(8) 0.112(5) Uani 0.609(8) 1 d . P B 1
H30A H 0.0284 0.6913 0.8274 0.135 Uiso 0.609(8) 1 calc R P B 1
H30B H 0.0036 0.7311 0.7547 0.135 Uiso 0.609(8) 1 calc R P B 1
C30A C 0.1118(17) 0.6342(9) 0.8048(9) 0.096(6) Uani 0.391(8) 1 d . P B 2
H30C H 0.1247 0.6565 0.8514 0.116 Uiso 0.391(8) 1 calc R P B 2
H30D H 0.1697 0.5980 0.8113 0.116 Uiso 0.391(8) 1 calc R P B 2
K1 K 0.43145(12) 0.72163(5) 0.75080(6) 0.0490(4) Uani 1 1 d . . . .
N1 N 0.4820(3) 0.84153(15) 0.75557(18) 0.0340(9) Uani 1 1 d . . . .
O1 O 0.5127(5) 0.64064(18) 0.6510(2) 0.0833(13) Uani 1 1 d . . . .
O3 O 0.1617(4) 0.66772(18) 0.7471(2) 0.0757(12) Uani 1 1 d . . . .
Si1 Si 0.54115(13) 0.85888(6) 0.84352(7) 0.0395(4) Uani 1 1 d . . . .
Si2 Si 0.44034(13) 0.86959(6) 0.67005(7) 0.0384(4) Uani 1 1 d . . . .
C25A C 0.436(4) 0.5915(9) 0.9749(19) 0.058(5) Uani 0.521(15) 1 d D P A 2
H25A H 0.3359 0.5760 0.9624 0.070 Uiso 0.521(15) 1 calc R P A 2
H25B H 0.4608 0.5890 1.0288 0.070 Uiso 0.521(15) 1 calc R P A 2
C24A C 0.548(4) 0.5593(12) 0.9332(16) 0.063(5) Uani 0.521(15) 1 d D P A 2
H24A H 0.6458 0.5597 0.9614 0.076 Uiso 0.521(15) 1 calc R P A 2
H24B H 0.5178 0.5184 0.9236 0.076 Uiso 0.521(15) 1 calc R P A 2
O2A O 0.470(2) 0.6408(10) 0.8619(10) 0.069(7) Uani 0.479(15) 1 d . P A 1
O2B O 0.488(2) 0.6513(8) 0.8721(8) 0.058(5) Uani 0.521(15) 1 d . P A 2
C26B C 0.3593(17) 0.6350(7) 0.9135(9) 0.067(5) Uani 0.479(15) 1 d D P A 1
H26C H 0.2665 0.6203 0.8879 0.081 Uiso 0.479(15) 1 calc R P A 1
H26D H 0.3405 0.6730 0.9362 0.081 Uiso 0.479(15) 1 calc R P A 1
C25B C 0.420(4) 0.5920(11) 0.9716(19) 0.053(5) Uani 0.479(15) 1 d D P A 1
H25C H 0.3427 0.5660 0.9870 0.063 Uiso 0.479(15) 1 calc R P A 1
H25D H 0.4681 0.6122 1.0155 0.063 Uiso 0.479(15) 1 calc R P A 1
C24B C 0.532(4) 0.5583(12) 0.9307(17) 0.054(6) Uani 0.479(15) 1 d D P A 1
H24C H 0.4832 0.5296 0.8961 0.065 Uiso 0.479(15) 1 calc R P A 1
H24D H 0.6049 0.5383 0.9653 0.065 Uiso 0.479(15) 1 calc R P A 1
C23C C 0.6025(12) 0.6089(7) 0.8890(9) 0.051(4) Uani 0.479(15) 1 d D P A 1
H23C H 0.6691 0.6328 0.9226 0.062 Uiso 0.479(15) 1 calc R P A 1
H23D H 0.6559 0.5942 0.8482 0.062 Uiso 0.479(15) 1 calc R P A 1

loop_
_atom_site_aniso_label
_atom_site_aniso_U_11
_atom_site_aniso_U_22
_atom_site_aniso_U_33
_atom_site_aniso_U_23
_atom_site_aniso_U_13
_atom_site_aniso_U_12
C1 0.045(3) 0.054(3) 0.035(3) 0.001(2) 0.002(2) 0.006(2)
C2 0.057(3) 0.098(5) 0.039(3) 0.002(3) 0.000(3) -0.004(3)
C3 0.049(3) 0.063(4) 0.051(3) 0.007(3) 0.007(2) -0.003(3)
C4 0.050(3) 0.060(4) 0.048(3) -0.014(3) 0.008(2) -0.004(3)
C5 0.060(4) 0.059(4) 0.071(4) -0.018(3) 0.008(3) 0.004(3)
C6 0.058(4) 0.092(5) 0.073(4) -0.037(3) 0.005(3) -0.016(3)
C7 0.038(3) 0.082(4) 0.039(3) -0.003(3) -0.006(2) 0.004(3)
C8 0.032(3) 0.096(5) 0.065(4) -0.010(3) -0.001(3) -0.002(3)
C9 0.045(3) 0.089(5) 0.104(5) 0.017(4) -0.007(3) 0.031(3)
C10 0.044(3) 0.064(4) 0.038(3) 0.014(3) -0.003(2) 0.006(3)
C11 0.046(3) 0.091(5) 0.087(4) 0.020(4) -0.020(3) -0.019(3)
C12 0.040(3) 0.105(5) 0.061(4) 0.022(3) 0.001(3) 0.009(3)
C13 0.051(3) 0.055(4) 0.044(3) 0.008(3) 0.011(2) -0.003(3)
C14 0.063(4) 0.054(4) 0.102(5) 0.004(3) 0.019(3) -0.011(3)
C15 0.075(4) 0.070(4) 0.065(4) 0.028(3) 0.014(3) 0.013(3)
C16 0.049(3) 0.054(3) 0.039(3) -0.002(3) 0.003(2) -0.005(3)
C17 0.074(4) 0.098(5) 0.036(3) 0.000(3) 0.001(3) 0.001(3)
C18 0.052(3) 0.067(4) 0.055(3) -0.007(3) 0.006(3) 0.010(3)
C19 0.115(6) 0.087(5) 0.063(5) -0.018(4) 0.014(4) 0.001(4)
C20 0.070(4) 0.071(4) 0.068(4) -0.011(4) 0.009(3) 0.002(3)
C21 0.084(5) 0.072(5) 0.089(5) -0.024(4) 0.021(4) -0.006(4)
C22 0.141(7) 0.121(7) 0.090(6) -0.013(5) 0.031(5) -0.043(6)
C23B 0.128(14) 0.096(13) 0.082(9) 0.021(8) 0.033(8) 0.034(11)
C26A 0.068(8) 0.054(6) 0.052(7) 0.005(5) 0.005(6) 0.001(6)
C27 0.055(5) 0.099(7) 0.121(9) -0.040(6) 0.009(5) -0.012(5)
C27A 0.118(8) 0.167(14) 0.102(8) 0.030(8) -0.034(7) -0.047(9)
C28 0.057(5) 0.071(6) 0.093(8) -0.017(6) -0.004(5) -0.003(4)
C28A 0.091(9) 0.146(17) 0.112(10) 0.023(11) -0.037(8) -0.025(9)
C29 0.069(6) 0.122(9) 0.200(13) -0.083(9) 0.015(7) -0.011(5)
C29A 0.055(7) 0.090(11) 0.102(9) 0.014(8) -0.005(6) -0.001(7)
C30 0.070(6) 0.111(8) 0.161(11) -0.064(8) 0.038(6) -0.025(5)
C30A 0.055(7) 0.151(14) 0.081(8) 0.032(8) -0.004(6) -0.017(8)
K1 0.0605(7) 0.0434(7) 0.0429(7) 0.0017(5) 0.0038(5) -0.0048(6)
N1 0.035(2) 0.034(2) 0.033(2) -0.0001(17) -0.0010(16) 0.0015(17)
O1 0.112(3) 0.064(3) 0.078(3) -0.031(2) 0.032(3) -0.024(2)
O3 0.064(2) 0.087(3) 0.076(3) -0.001(2) 0.005(2) -0.024(2)
Si1 0.0327(7) 0.0509(9) 0.0342(8) -0.0030(6) -0.0005(6) 0.0008(6)
Si2 0.0345(7) 0.0443(9) 0.0358(8) 0.0045(6) 0.0008(6) -0.0014(6)
C25A 0.068(10) 0.056(8) 0.050(9) 0.005(7) 0.001(8) -0.001(7)
C24A 0.068(10) 0.059(9) 0.061(9) 0.001(7) 0.005(7) 0.003(8)
O2A 0.063(9) 0.055(10) 0.090(12) 0.041(9) 0.021(9) 0.023(8)
O2B 0.080(10) 0.056(9) 0.041(7) 0.012(6) 0.012(6) 0.014(7)
C26B 0.067(9) 0.074(10) 0.066(10) 0.019(8) 0.035(7) 0.017(7)
C25B 0.066(11) 0.057(10) 0.034(9) 0.009(7) 0.000(8) -0.010(8)
C24B 0.058(11) 0.049(9) 0.057(10) 0.010(8) 0.005(8) 0.007(8)
C23C 0.037(7) 0.051(9) 0.067(9) 0.005(7) 0.011(6) 0.002(6)

loop_
_atom_type_symbol
_atom_type_description
_atom_type_scat_dispersion_real
_atom_type_scat_dispersion_imag
_atom_type_scat_source
C C 0.0033 0.0016 'International Tables Vol C Tables 4.2.6.8 and 6.1.1.4'
H H 0.0000 0.0000 'International Tables Vol C Tables 4.2.6.8 and 6.1.1.4'
K K 0.2009 0.2494 'International Tables Vol C Tables 4.2.6.8 and 6.1.1.4'
N N 0.0061 0.0033 'International Tables Vol C Tables 4.2.6.8 and 6.1.1.4'
O O 0.0106 0.0060 'International Tables Vol C Tables 4.2.6.8 and 6.1.1.4'
Si Si 0.0817 0.0704 'International Tables Vol C Tables 4.2.6.8 and 6.1.1.4'

loop_
_exptl_crystal_face_index_h
_exptl_crystal_face_index_k
_exptl_crystal_face_index_l
_exptl_crystal_face_perp_dist
_exptl_oxdiff_crystal_face_indexfrac_h
_exptl_oxdiff_crystal_face_indexfrac_k
_exptl_oxdiff_crystal_face_indexfrac_l
_exptl_oxdiff_crystal_face_x
_exptl_oxdiff_crystal_face_y
_exptl_oxdiff_crystal_face_z
12 8 2 0.2145 11.9550 8.1286 2.0243 -0.4426 -0.2297 0.8577
-7 -24 -5 0.1797 -6.9321 -24.0751 -5.1192 0.1500 0.7442 -0.6033
6 -16 17 0.1108 6.0078 -16.0448 16.9110 0.2989 0.5104 0.8063
9 -21 3 0.1566 9.0200 -20.9411 2.8742 -0.2661 0.6779 0.6656
0 -11 -24 0.1346 0.0377 -10.8810 -24.0680 -0.7523 0.3539 -0.5874
12 -6 2 0.2100 11.9834 -5.8866 1.9493 -0.4330 0.2114 0.8504
4 8 22 0.1014 3.9605 7.9322 22.0447 0.5242 -0.2511 0.8057
-12 8 2 0.2365 -11.9900 7.8669 2.0630 0.5583 -0.2756 -0.7525
2 10 23 0.0998 1.9604 9.9071 23.0590 0.6379 -0.3183 0.6968
-1 32 -1 0.0197 -1.0619 32.0294 -0.8274 -0.0117 -1.0098 -0.0747
1 -32 2 0.0494 1.0613 -32.0348 1.8277 0.0434 1.0095 0.0989
2 -11 23 0.0985 2.0029 -11.1157 22.9465 0.6522 0.3433 0.6859
-2 11 -23 0.1228 -2.0029 11.1157 -22.9465 -0.6522 -0.3433 -0.6859
-12 -10 1 0.2611 -11.9528 -10.1472 0.9662 0.5389 0.2917 -0.7861

loop_
_geom_angle_atom_site_label_1
_geom_angle_atom_site_label_2
_geom_angle_atom_site_label_3
_geom_angle
C2 C1 H1 105.0
C2 C1 Si1 116.3(3)
C3 C1 H1 105.0
C3 C1 C2 109.4(4)
C3 C1 Si1 114.9(3)
Si1 C1 H1 105.0
C1 C2 H2A 109.5
C1 C2 H2B 109.5
C1 C2 H2C 109.5
H2A C2 H2B 109.5
H2A C2 H2C 109.5
H2B C2 H2C 109.5
C1 C3 H3A 109.5
C1 C3 H3B 109.5
C1 C3 H3C 109.5
H3A C3 H3B 109.5
H3A C3 H3C 109.5
H3B C3 H3C 109.5
C5 C4 H4 105.0
C5 C4 Si1 113.2(3)
C6 C4 H4 105.0
C6 C4 C5 109.9(4)
C6 C4 Si1 117.4(4)
Si1 C4 H4 105.0
C4 C5 H5A 109.5
C4 C5 H5B 109.5
C4 C5 H5C 109.5
H5A C5 H5B 109.5
H5A C5 H5C 109.5
H5B C5 H5C 109.5
C4 C6 H6A 109.5
C4 C6 H6B 109.5
C4 C6 H6C 109.5
H6A C6 H6B 109.5
H6A C6 H6C 109.5
H6B C6 H6C 109.5
C8 C7 H7 107.4
C8 C7 C9 109.3(4)
C8 C7 Si1 112.1(3)
C9 C7 H7 107.4
C9 C7 Si1 113.0(3)
Si1 C7 H7 107.4
C7 C8 H8A 109.5
C7 C8 H8B 109.5
C7 C8 H8C 109.5
H8A C8 H8B 109.5
H8A C8 H8C 109.5
H8B C8 H8C 109.5
C7 C9 H9A 109.5
C7 C9 H9B 109.5
C7 C9 H9C 109.5
H9A C9 H9B 109.5
H9A C9 H9C 109.5
H9B C9 H9C 109.5
C11 C10 H10 107.5
C11 C10 C12 108.7(4)
C11 C10 Si2 113.3(3)
C12 C10 H10 107.5
C12 C10 Si2 112.2(3)
Si2 C10 H10 107.5
C10 C11 H11A 109.5
C10 C11 H11B 109.5
C10 C11 H11C 109.5
H11A C11 H11B 109.5
H11A C11 H11C 109.5
H11B C11 H11C 109.5
C10 C12 H12A 109.5
C10 C12 H12B 109.5
C10 C12 H12C 109.5
H12A C12 H12B 109.5
H12A C12 H12C 109.5
H12B C12 H12C 109.5
C14 C13 H13 105.4
C14 C13 C15 108.7(4)
C14 C13 Si2 114.3(3)
C15 C13 H13 105.4
C15 C13 Si2 116.6(3)
Si2 C13 H13 105.4
C13 C14 H14A 109.5
C13 C14 H14B 109.5
C13 C14 H14C 109.5
H14A C14 H14B 109.5
H14A C14 H14C 109.5
H14B C14 H14C 109.5
C13 C15 H15A 109.5
C13 C15 H15B 109.5
C13 C15 H15C 109.5
H15A C15 H15B 109.5
H15A C15 H15C 109.5
H15B C15 H15C 109.5
C17 C16 H16 104.9
C17 C16 C18 110.3(4)
C17 C16 Si2 116.7(3)
C18 C16 H16 104.9
C18 C16 Si2 113.9(3)
Si2 C16 H16 104.9
C16 C17 H17A 109.5
C16 C17 H17B 109.5
C16 C17 H17C 109.5
H17A C17 H17B 109.5
H17A C17 H17C 109.5
H17B C17 H17C 109.5
C16 C18 H18A 109.5
C16 C18 H18B 109.5
C16 C18 H18C 109.5
H18A C18 H18B 109.5
H18A C18 H18C 109.5
H18B C18 H18C 109.5
H19A C19 H19B 108.4
C20 C19 H19A 110.0
C20 C19 H19B 110.0
O1 C19 H19A 110.0
O1 C19 H19B 110.0
O1 C19 C20 108.5(5)
C19 C20 H20A 111.1
C19 C20 H20B 111.1
C19 C20 C21 103.1(5)
H20A C20 H20B 109.1
C21 C20 H20A 111.1
C21 C20 H20B 111.1
C20 C21 H21A 111.0
C20 C21 H21B 111.0
H21A C21 H21B 109.0
C22 C21 C20 103.9(5)
C22 C21 H21A 111.0
C22 C21 H21B 111.0
C21 C22 H22A 110.9
C21 C22 H22B 110.9
H22A C22 H22B 108.9
O1 C22 C21 104.3(5)
O1 C22 H22A 110.9
O1 C22 H22B 110.9
H23A C23B H23B 108.4
C24A C23B H23A 110.0
C24A C23B H23B 110.0
O2B C23B H23A 110.0
O2B C23B H23B 110.0
O2B C23B C24A 108.4(10)
H26A C26A H26B 108.4
C25A C26A H26A 110.1
C25A C26A H26B 110.1
O2B C26A H26A 110.1
O2B C26A H26B 110.1
O2B C26A C25A 108.0(13)
H27A C27 H27B 108.3
C28 C27 H27A 109.8
C28 C27 H27B 109.8
O3 C27 H27A 109.8
O3 C27 H27B 109.8
O3 C27 C28 109.3(8)
H27C C27A H27D 107.7
C28A C27A H27C 108.8
C28A C27A H27D 108.8
O3 C27A H27C 108.8
O3 C27A H27D 108.8
O3 C27A C28A 113.8(16)
C27 C28 H28A 111.3
C27 C28 H28B 111.3
H28A C28 H28B 109.2
C29 C28 C27 102.3(9)
C29 C28 H28A 111.3
C29 C28 H28B 111.3
C27A C28A H28C 111.4
C27A C28A H28D 111.4
C27A C28A C29A 102.0(16)
H28C C28A H28D 109.2
C29A C28A H28C 111.4
C29A C28A H28D 111.4
C28 C29 H29A 108.7
C28 C29 H29B 108.7
H29A C29 H29B 107.6
C30 C29 C28 114.3(12)
C30 C29 H29A 108.7
C30 C29 H29B 108.7
C28A C29A H29C 110.1
C28A C29A H29D 110.1
H29C C29A H29D 108.4
C30A C29A C28A 107.9(15)
C30A C29A H29C 110.1
C30A C29A H29D 110.1
C29 C30 H30A 110.8
C29 C30 H30B 110.8
C29 C30 O3 104.8(10)
H30A C30 H30B 108.9
O3 C30 H30A 110.8
O3 C30 H30B 110.8
C29A C30A H30C 109.8
C29A C30A H30D 109.8
H30C C30A H30D 108.2
O3 C30A C29A 109.4(12)
O3 C30A H30C 109.8
O3 C30A H30D 109.8
O1 K1 N1 129.17(12)
O1 K1 O3 88.87(13)
O3 K1 N1 126.05(12)
O2A K1 N1 129.4(6)
O2A K1 O1 90.4(5)
O2A K1 O3 76.5(5)
O2B K1 N1 122.4(5)
O2B K1 O1 95.3(4)
O2B K1 O3 81.7(5)
Si1 N1 K1 107.41(16)
Si1 N1 Si2 143.7(2)
Si2 N1 K1 108.92(15)
C19 O1 C22 108.3(4)
C19 O1 K1 128.1(4)
C22 O1 K1 122.8(4)
C27 O3 C30 109.0(6)
C27 O3 K1 121.7(5)
C27A O3 K1 128.3(8)
C30 O3 K1 128.2(5)
C30A O3 C27A 106.2(10)
C30A O3 K1 125.4(6)
C4 Si1 C1 110.4(2)
C4 Si1 C7 104.4(2)
C7 Si1 C1 103.2(2)
N1 Si1 C1 108.83(19)
N1 Si1 C4 115.5(2)
N1 Si1 C7 113.7(2)
C10 Si2 C16 103.8(2)
C13 Si2 C10 104.1(2)
C13 Si2 C16 110.5(2)
N1 Si2 C10 112.91(19)
N1 Si2 C13 115.6(2)
N1 Si2 C16 109.19(19)
C26A C25A H25A 111.3
C26A C25A H25B 111.3
C26A C25A C24A 102.4(12)
H25A C25A H25B 109.2
C24A C25A H25A 111.3
C24A C25A H25B 111.3
C23B C24A C25A 104.1(12)
C23B C24A H24A 110.9
C23B C24A H24B 110.9
C25A C24A H24A 110.9
C25A C24A H24B 110.9
H24A C24A H24B 109.0
C26B O2A K1 119.3(8)
C26B O2A C23C 110.1(10)
C23C O2A K1 129.2(11)
C23B O2B K1 118.3(10)
C26A O2B C23B 106.9(10)
C26A O2B K1 133.9(9)
O2A C26B H26C 110.5
O2A C26B H26D 110.5
O2A C26B C25B 106.2(10)
H26C C26B H26D 108.7
C25B C26B H26C 110.5
C25B C26B H26D 110.5
C26B C25B H25C 111.4
C26B C25B H25D 111.4
C26B C25B C24B 101.9(15)
H25C C25B H25D 109.3
C24B C25B H25C 111.4
C24B C25B H25D 111.4
C25B C24B H24C 111.6
C25B C24B H24D 111.6
C25B C24B C23C 101.0(15)
H24C C24B H24D 109.4
C23C C24B H24C 111.6
C23C C24B H24D 111.6
O2A C23C C24B 99.6(15)
O2A C23C H23C 111.8
O2A C23C H23D 111.8
C24B C23C H23C 111.8
C24B C23C H23D 111.8
H23C C23C H23D 109.6

loop_
_geom_bond_atom_site_label_1
_geom_bond_atom_site_label_2
_geom_bond_distance
C1 H1 0.9800
C1 C2 1.536(6)
C1 C3 1.522(6)
C1 Si1 1.911(5)
C2 H2A 0.9600
C2 H2B 0.9600
C2 H2C 0.9600
C3 H3A 0.9600
C3 H3B 0.9600
C3 H3C 0.9600
C4 H4 0.9800
C4 C5 1.547(6)
C4 C6 1.528(6)
C4 Si1 1.902(5)
C5 H5A 0.9600
C5 H5B 0.9600
C5 H5C 0.9600
C6 H6A 0.9600
C6 H6B 0.9600
C6 H6C 0.9600
C7 H7 0.9800
C7 C8 1.521(6)
C7 C9 1.529(6)
C7 Si1 1.909(5)
C8 H8A 0.9600
C8 H8B 0.9600
C8 H8C 0.9600
C9 H9A 0.9600
C9 H9B 0.9600
C9 H9C 0.9600
C10 H10 0.9800
C10 C11 1.525(6)
C10 C12 1.528(6)
C10 Si2 1.914(4)
C11 H11A 0.9600
C11 H11B 0.9600
C11 H11C 0.9600
C12 H12A 0.9600
C12 H12B 0.9600
C12 H12C 0.9600
C13 H13 0.9800
C13 C14 1.532(6)
C13 C15 1.549(6)
C13 Si2 1.902(5)
C14 H14A 0.9600
C14 H14B 0.9600
C14 H14C 0.9600
C15 H15A 0.9600
C15 H15B 0.9600
C15 H15C 0.9600
C16 H16 0.9800
C16 C17 1.525(6)
C16 C18 1.536(6)
C16 Si2 1.914(5)
C17 H17A 0.9600
C17 H17B 0.9600
C17 H17C 0.9600
C18 H18A 0.9600
C18 H18B 0.9600
C18 H18C 0.9600
C19 H19A 0.9700
C19 H19B 0.9700
C19 C20 1.485(7)
C19 O1 1.402(6)
C20 H20A 0.9700
C20 H20B 0.9700
C20 C21 1.491(7)
C21 H21A 0.9700
C21 H21B 0.9700
C21 C22 1.476(7)
C22 H22A 0.9700
C22 H22B 0.9700
C22 O1 1.471(7)
C23B H23A 0.9700
C23B H23B 0.9700
C23B C24A 1.491(17)
C23B O2B 1.444(15)
C26A H26A 0.9700
C26A H26B 0.9700
C26A C25A 1.492(17)
C26A O2B 1.431(13)
C27 H27A 0.9700
C27 H27B 0.9700
C27 C28 1.466(12)
C27 O3 1.364(10)
C27A H27C 0.9700
C27A H27D 0.9700
C27A C28A 1.423(17)
C27A O3 1.415(17)
C28 H28A 0.9700
C28 H28B 0.9700
C28 C29 1.435(19)
C28A H28C 0.9700
C28A H28D 0.9700
C28A C29A 1.50(3)
C29 H29A 0.9700
C29 H29B 0.9700
C29 C30 1.337(15)
C29A H29C 0.9700
C29A H29D 0.9700
C29A C30A 1.445(19)
C30 H30A 0.9700
C30 H30B 0.9700
C30 O3 1.472(11)
C30A H30C 0.9700
C30A H30D 0.9700
C30A O3 1.388(15)
K1 N1 2.739(4)
K1 O1 2.703(4)
K1 O3 2.708(4)
K1 O2A 2.693(12)
K1 O2B 2.695(11)
N1 Si1 1.658(3)
N1 Si2 1.664(3)
C25A H25A 0.9700
C25A H25B 0.9700
C25A C24A 1.500(12)
C24A H24A 0.9700
C24A H24B 0.9700
O2A C26B 1.430(14)
O2A C23C 1.434(14)
C26B H26C 0.9700
C26B H26D 0.9700
C26B C25B 1.49(3)
C25B H25C 0.9700
C25B H25D 0.9700
C25B C24B 1.504(12)
C24B H24C 0.9700
C24B H24D 0.9700
C24B C23C 1.53(3)
C23C H23C 0.9700
C23C H23D 0.9700

loop_
_geom_torsion_atom_site_label_1
_geom_torsion_atom_site_label_2
_geom_torsion_atom_site_label_3
_geom_torsion_atom_site_label_4
_geom_torsion
C19 C20 C21 C22 -32.8(7)
C20 C19 O1 C22 -0.4(7)
C20 C19 O1 K1 -170.4(3)
C20 C21 C22 O1 32.9(7)
C21 C22 O1 C19 -20.5(7)
C21 C22 O1 K1 150.1(4)
C26A C25A C24A C23B -30(4)
C27 C28 C29 C30 -5(2)
C27A C28A C29A C30A -5(3)
C28 C27 O3 C30 -1.1(13)
C28 C27 O3 K1 -170.5(7)
C28 C29 C30 O3 4(2)
C28A C27A O3 C30A 4(3)
C28A C27A O3 K1 -174.9(18)
C28A C29A C30A O3 8(3)
C29 C30 O3 C27 -1.7(17)
C29 C30 O3 K1 166.7(12)
C29A C30A O3 C27A -8(2)
C29A C30A O3 K1 171.7(11)
K1 N1 Si1 C1 -39.3(2)
K1 N1 Si1 C4 -164.15(18)
K1 N1 Si1 C7 75.1(2)
K1 N1 Si2 C10 68.2(2)
K1 N1 Si2 C13 -172.03(18)
K1 N1 Si2 C16 -46.8(2)
K1 O2A C26B C25B -174(2)
K1 O2A C23C C24B -162(2)
O1 C19 C20 C21 20.8(7)
O3 C27 C28 C29 3.3(16)
O3 C27A C28A C29A 1(3)
Si1 N1 Si2 C10 -110.8(4)
Si1 N1 Si2 C13 9.0(4)
Si1 N1 Si2 C16 134.2(4)
Si2 N1 Si1 C1 139.7(4)
Si2 N1 Si1 C4 14.9(4)
Si2 N1 Si1 C7 -105.9(4)
C25A C26A O2B C23B -20(3)
C25A C26A O2B K1 149(2)
C24A C23B O2B C26A 0(3)
C24A C23B O2B K1 -171(2)
O2A C26B C25B C24B -23(3)
O2B C23B C24A C25A 20(4)
O2B C26A C25A C24A 31(3)
C26B O2A C23C C24B 32(2)
C26B C25B C24B C23C 41(3)
C25B C24B C23C O2A -44(3)
C23C O2A C26B C25B -6(3)
